data_1542805
loop_
_publ_author_name
'Dubey, Ritesh'
'Desiraju, Gautam R.'

_publ_section_title
;
 Combinatorial selection of molecular conformations and supramolecular
 synthons in quercetin cocrystal landscapes: a route to ternary solids
;
_journal_issue 4
_journal_name_full IUCrJ
_journal_page_first 402
_journal_page_last 408
_journal_paper_doi 10.1107/S2052252515009884
_journal_volume 2
_journal_year 2015
_chemical_formula_sum 'C33 H22 N3 O8'
_chemical_formula_weight 588.53
_chemical_name_systematic
;
 ?
;
_space_group_crystal_system triclinic
_space_group_IT_number 2
_space_group_name_Hall '-P 1'
_space_group_name_H-M_alt 'P -1'
_symmetry_space_group_name_Hall '-P 1'
_symmetry_space_group_name_H-M 'P -1'
_atom_sites_solution_hydrogens mixed
_audit_creation_method SHELXL-2013
_cell_angle_alpha 104.785(4)
_cell_angle_beta 108.855(4)
_cell_angle_gamma 90.687(4)
_cell_formula_units_Z 2
_cell_length_a 9.4800(7)
_cell_length_b 11.2614(9)
_cell_length_c 13.5129(10)
_cell_measurement_temperature 296(2)
_cell_volume 1312.95(18)
_computing_structure_refinement 'SHELXL-2013 (Sheldrick, 2013)'
_diffrn_ambient_temperature 296(2)
_diffrn_measured_fraction_theta_full 0.994
_diffrn_measured_fraction_theta_max 0.990
_diffrn_radiation_type MoK\a
_diffrn_radiation_wavelength 0.71073
_diffrn_reflns_av_R_equivalents 0.0423
_diffrn_reflns_av_unetI/netI 0.0463
_diffrn_reflns_laue_measured_fraction_full 0.994
_diffrn_reflns_laue_measured_fraction_max 0.990
_diffrn_reflns_limit_h_max 11
_diffrn_reflns_limit_h_min -11
_diffrn_reflns_limit_k_max 13
_diffrn_reflns_limit_k_min -13
_diffrn_reflns_limit_l_max 16
_diffrn_reflns_limit_l_min -16
_diffrn_reflns_number 14918
_diffrn_reflns_point_group_measured_fraction_full 0.994
_diffrn_reflns_point_group_measured_fraction_max 0.990
_diffrn_reflns_theta_full 25.242
_diffrn_reflns_theta_max 25.996
_diffrn_reflns_theta_min 1.656
_exptl_absorpt_coefficient_mu 0.108
_exptl_absorpt_correction_T_max 0.979
_exptl_absorpt_correction_T_min 0.974
_exptl_absorpt_correction_type analytical
_exptl_absorpt_process_details 'Bruker, AXS, 2008'
_exptl_crystal_colour Red
_exptl_crystal_density_diffrn 1.489
_exptl_crystal_description Plate
_exptl_crystal_F_000 610
_exptl_crystal_size_max 0.250
_exptl_crystal_size_mid 0.200
_exptl_crystal_size_min 0.200
_refine_diff_density_max 0.451
_refine_diff_density_min -0.331
_refine_diff_density_rms 0.050
_refine_ls_extinction_method none
_refine_ls_goodness_of_fit_ref 0.994
_refine_ls_hydrogen_treatment mixed
_refine_ls_matrix_type full
_refine_ls_number_parameters 417
_refine_ls_number_reflns 5100
_refine_ls_number_restraints 0
_refine_ls_restrained_S_all 0.994
_refine_ls_R_factor_all 0.0665
_refine_ls_R_factor_gt 0.0456
_refine_ls_shift/su_max 0.000
_refine_ls_shift/su_mean 0.000
_refine_ls_structure_factor_coef Fsqd
_refine_ls_weighting_details
;
 w=1/[\s^2^(Fo^2^)+(0.0602P)^2^+0.3828P]
 where P=(Fo^2^+2Fc^2^)/3
;
_refine_ls_weighting_scheme calc
_refine_ls_wR_factor_gt 0.1132
_refine_ls_wR_factor_ref 0.1226
_reflns_Friedel_coverage 0.000
_reflns_number_gt 3747
_reflns_number_total 5100
_reflns_threshold_expression 'I > 2\s(I)'
_cod_data_source_file lc5063.cif
_cod_data_source_block QPH_IV
_cod_depositor_comments
;
The following automatic conversions were performed:

'_exptl_absorpt_correction_type' value 'Analytical' changed to
'analytical' according to
/usr/data/users/saulius/automatic-downloads/current/IUCr/lib/dictionaries/cif_core.dic
dictionary named 'cif_core.dic' version 2.4.2 from 2011-04-26.

Automatic conversion script
Id: cif_fix_values 4287 2015-11-16 14:04:37Z antanas 
;
_cod_original_cell_volume 1312.94(18)
_cod_database_code 1542805
_publcif_datablock.id {2b0a1fac-39b9-48e5-84aa-0bc1c73f01d0}

_shelx_space_group_comment
;
The symmetry employed for this shelxl refinement is uniquely defined
by the following loop, which should always be used as a source of
symmetry information in preference to the above space-group names.
They are only intended as comments.
;
_shelx_estimated_absorpt_t_min 0.973
_shelx_estimated_absorpt_t_max 0.979
_shelxl_version_number 2013-2

loop_
_space_group_symop_operation_xyz
'x, y, z'
'-x, -y, -z'

loop_
_atom_site_label
_atom_site_type_symbol
_atom_site_fract_x
_atom_site_fract_y
_atom_site_fract_z
_atom_site_U_iso_or_equiv
_atom_site_adp_type
_atom_site_occupancy
_atom_site_site_symmetry_order
_atom_site_calc_flag
_atom_site_refinement_flags_posn
_atom_site_refinement_flags_adp
C6 C 1.12658(18) 0.61921(16) 0.48970(13) 0.0177(4) Uani 1 1 d . .
C9 C 1.01319(19) 0.83645(16) 0.56939(13) 0.0181(4) Uani 1 1 d . .
C10 C 0.93537(19) 0.94619(16) 0.59240(13) 0.0185(4) Uani 1 1 d . .
C2 C 0.89885(19) 0.57290(16) 0.33188(14) 0.0214(4) Uani 1 1 d . .
H2 H 0.8070 0.5950 0.2938 0.026 Uiso 1 1 calc R U
C7 C 1.21259(19) 0.70128(16) 0.59202(14) 0.0196(4) Uani 1 1 d . .
C11 C 0.99584(19) 1.04189(16) 0.68797(14) 0.0196(4) Uani 1 1 d . .
H11 H 1.0879 1.0357 0.7378 0.024 Uiso 1 1 calc R U
C4 C 1.08883(19) 0.42917(16) 0.34736(14) 0.0205(4) Uani 1 1 d . .
H4 H 1.1216 0.3549 0.3187 0.025 Uiso 1 1 calc R U
C1 C 0.98810(18) 0.64865(15) 0.43089(13) 0.0175(4) Uani 1 1 d . .
C32 C 0.6338(2) 0.48932(16) -0.01607(14) 0.0227(4) Uani 1 1 d . .
C8 C 1.14629(19) 0.80879(16) 0.63174(13) 0.0194(4) Uani 1 1 d . .
C22 C 1.24935(19) 0.16223(16) 0.03853(14) 0.0220(4) Uani 1 1 d . .
C12 C 0.92299(19) 1.14465(16) 0.71025(14) 0.0201(4) Uani 1 1 d . .
C33 C 0.4927(2) 0.47876(16) 0.09240(14) 0.0222(4) Uani 1 1 d . .
C21 C 1.3834(2) 0.18053(16) -0.07152(14) 0.0225(4) Uani 1 1 d . .
C14 C 0.7239(2) 1.06147(17) 0.54122(14) 0.0238(4) Uani 1 1 d . .
H14 H 0.6319 1.0680 0.4916 0.029 Uiso 1 1 calc R U
C16 C 1.5176(2) 0.16347(16) 0.00829(14) 0.0219(4) Uani 1 1 d . .
C27 C 1.38315(19) 0.14434(16) 0.11809(14) 0.0206(4) Uani 1 1 d . .
C17 C 1.6548(2) 0.16442(17) -0.01300(16) 0.0287(4) Uani 1 1 d . .
H17 H 1.7428 0.1538 0.0385 0.034 Uiso 1 1 calc R U
C3 C 0.9506(2) 0.46257(16) 0.29093(14) 0.0212(4) Uani 1 1 d . .
C26 C 1.3738(2) 0.12335(17) 0.21515(15) 0.0263(4) Uani 1 1 d . .
H26 H 1.4598 0.1116 0.2678 0.032 Uiso 1 1 calc R U
C31 C 0.7700(2) 0.47732(18) -0.03871(16) 0.0299(5) Uani 1 1 d . .
H31 H 0.8538 0.4575 0.0108 0.036 Uiso 1 1 calc R U
C5 C 1.17556(19) 0.50616(16) 0.44483(14) 0.0200(4) Uani 1 1 d . .
C28 C 0.5210(2) 0.54122(18) -0.18832(15) 0.0286(4) Uani 1 1 d . .
H28 H 0.4400 0.5639 -0.2380 0.034 Uiso 1 1 calc R U
C13 C 0.7853(2) 1.15602(16) 0.63573(14) 0.0205(4) Uani 1 1 d . .
C23 C 1.1118(2) 0.15935(18) 0.05933(16) 0.0303(5) Uani 1 1 d . .
H23 H 1.0240 0.1717 0.0085 0.036 Uiso 1 1 calc R U
C20 C 1.3921(2) 0.19844(18) -0.17006(16) 0.0308(5) Uani 1 1 d . .
H20 H 1.3061 0.2106 -0.2226 0.037 Uiso 1 1 calc R U
C19 C 1.5248(2) 0.19782(19) -0.18770(17) 0.0344(5) Uani 1 1 d . .
H19 H 1.5290 0.2086 -0.2527 0.041 Uiso 1 1 calc R U
C15 C 0.7968(2) 0.95755(17) 0.51923(14) 0.0221(4) Uani 1 1 d . .
H15 H 0.7533 0.8949 0.4554 0.027 Uiso 1 1 calc R U
C24 C 1.1082(2) 0.13861(19) 0.15303(16) 0.0323(5) Uani 1 1 d . .
H24 H 1.0177 0.1363 0.1659 0.039 Uiso 1 1 calc R U
C25 C 1.2410(2) 0.12041(18) 0.23148(15) 0.0305(5) Uani 1 1 d . .
H25 H 1.2365 0.1062 0.2953 0.037 Uiso 1 1 calc R U
C18 C 1.6576(2) 0.18084(18) -0.10807(17) 0.0333(5) Uani 1 1 d . .
H18 H 1.7478 0.1810 -0.1215 0.040 Uiso 1 1 calc R U
C29 C 0.6520(2) 0.52737(19) -0.20756(16) 0.0323(5) Uani 1 1 d . .
H29 H 0.6595 0.5395 -0.2713 0.039 Uiso 1 1 calc R U
C30 C 0.7781(2) 0.4947(2) -0.13254(17) 0.0344(5) Uani 1 1 d . .
H30 H 0.8669 0.4852 -0.1477 0.041 Uiso 1 1 calc R U
N5 N 0.62433(16) 0.46832(14) 0.07534(11) 0.0231(3) Uani 1 1 d . .
N11 N 1.51600(16) 0.14627(13) 0.10304(12) 0.0222(3) Uani 1 1 d . .
N12 N 1.25137(16) 0.18162(14) -0.05501(12) 0.0233(3) Uani 1 1 d . .
O7 O 0.93564(12) 0.75612(11) 0.47017(9) 0.0196(3) Uani 1 1 d . .
O3 O 1.34208(13) 0.68253(12) 0.64651(10) 0.0263(3) Uani 1 1 d . .
O1 O 0.87145(15) 0.38163(12) 0.19564(10) 0.0301(3) Uani 1 1 d . .
O4 O 1.22341(15) 0.88546(12) 0.73073(11) 0.0297(3) Uani 1 1 d . .
O8 O 0.47995(18) 1.27143(15) 0.48651(13) 0.0503(4) Uani 1 1 d . .
O2 O 1.30965(14) 0.47435(13) 0.50006(11) 0.0293(3) Uani 1 1 d . .
O6 O 0.71816(15) 1.26000(12) 0.66039(11) 0.0273(3) Uani 1 1 d . .
O5 O 0.97912(15) 1.23836(12) 0.80397(11) 0.0289(3) Uani 1 1 d . .
H1O H 0.784(3) 0.415(2) 0.1621(19) 0.053(7) Uiso 1 1 d . .
H5O H 1.074(3) 1.224(2) 0.847(2) 0.067(8) Uiso 1 1 d . .
H4O H 1.297(3) 0.853(2) 0.765(2) 0.057(8) Uiso 1 1 d . .
H2O H 1.345(3) 0.537(2) 0.5569(19) 0.048(7) Uiso 1 1 d . .
H6O H 0.640(3) 1.258(3) 0.601(2) 0.075(9) Uiso 1 1 d . .

loop_
_atom_site_aniso_label
_atom_site_aniso_U_11
_atom_site_aniso_U_22
_atom_site_aniso_U_33
_atom_site_aniso_U_23
_atom_site_aniso_U_13
_atom_site_aniso_U_12
C6 0.0179(9) 0.0176(9) 0.0191(9) 0.0066(7) 0.0069(7) 0.0025(7)
C9 0.0197(9) 0.0182(9) 0.0176(9) 0.0061(7) 0.0071(7) 0.0011(7)
C10 0.0202(9) 0.0186(9) 0.0203(9) 0.0091(7) 0.0087(7) 0.0040(7)
C2 0.0192(9) 0.0231(10) 0.0204(9) 0.0072(8) 0.0038(7) 0.0062(7)
C7 0.0203(9) 0.0191(9) 0.0209(9) 0.0084(7) 0.0065(7) 0.0024(7)
C11 0.0185(9) 0.0197(9) 0.0215(9) 0.0083(7) 0.0058(7) 0.0048(7)
C4 0.0231(9) 0.0168(9) 0.0234(9) 0.0049(7) 0.0105(8) 0.0067(7)
C1 0.0201(9) 0.0154(9) 0.0208(9) 0.0077(7) 0.0097(7) 0.0052(7)
C32 0.0241(10) 0.0156(9) 0.0225(9) 0.0003(7) 0.0040(8) 0.0035(7)
C8 0.0202(9) 0.0173(9) 0.0180(9) 0.0031(7) 0.0041(7) 0.0007(7)
C22 0.0220(9) 0.0181(9) 0.0218(9) 0.0001(7) 0.0060(7) 0.0010(7)
C12 0.0233(9) 0.0191(9) 0.0200(9) 0.0067(7) 0.0090(7) 0.0026(7)
C33 0.0246(10) 0.0153(9) 0.0215(9) 0.0011(7) 0.0037(8) 0.0042(7)
C21 0.0237(9) 0.0159(9) 0.0243(10) 0.0008(7) 0.0072(8) -0.0003(7)
C14 0.0235(9) 0.0268(10) 0.0219(9) 0.0095(8) 0.0063(8) 0.0093(8)
C16 0.0220(9) 0.0127(9) 0.0265(10) -0.0008(7) 0.0067(8) 0.0010(7)
C27 0.0223(9) 0.0134(9) 0.0214(9) -0.0008(7) 0.0054(7) 0.0001(7)
C17 0.0246(10) 0.0210(10) 0.0353(11) -0.0006(8) 0.0097(8) 0.0022(8)
C3 0.0234(9) 0.0208(10) 0.0184(9) 0.0039(7) 0.0069(7) 0.0023(7)
C26 0.0272(10) 0.0229(10) 0.0243(10) 0.0056(8) 0.0032(8) -0.0001(8)
C31 0.0209(10) 0.0316(11) 0.0304(11) 0.0035(9) 0.0035(8) 0.0048(8)
C5 0.0180(9) 0.0221(10) 0.0227(9) 0.0105(8) 0.0073(7) 0.0067(7)
C28 0.0311(11) 0.0269(11) 0.0244(10) 0.0071(8) 0.0046(8) 0.0064(8)
C13 0.0244(9) 0.0179(9) 0.0251(10) 0.0092(8) 0.0133(8) 0.0079(7)
C23 0.0227(10) 0.0342(12) 0.0304(11) 0.0047(9) 0.0075(8) 0.0022(8)
C20 0.0336(11) 0.0284(11) 0.0273(11) 0.0055(9) 0.0075(9) -0.0001(9)
C19 0.0450(13) 0.0291(11) 0.0320(11) 0.0048(9) 0.0197(10) -0.0044(9)
C15 0.0251(10) 0.0199(10) 0.0202(9) 0.0047(8) 0.0066(8) 0.0048(8)
C24 0.0273(10) 0.0337(12) 0.0350(11) 0.0007(9) 0.0161(9) -0.0020(9)
C25 0.0378(11) 0.0276(11) 0.0241(10) 0.0016(8) 0.0123(9) -0.0049(9)
C18 0.0323(11) 0.0255(11) 0.0444(13) 0.0000(9) 0.0237(10) 0.0002(9)
C29 0.0393(12) 0.0305(12) 0.0293(11) 0.0080(9) 0.0146(9) 0.0024(9)
C30 0.0278(11) 0.0380(12) 0.0374(12) 0.0061(10) 0.0142(9) 0.0029(9)
N5 0.0231(8) 0.0204(8) 0.0197(8) 0.0018(6) 0.0019(6) 0.0054(6)
N11 0.0224(8) 0.0151(8) 0.0249(8) 0.0004(6) 0.0060(6) 0.0023(6)
N12 0.0219(8) 0.0212(8) 0.0224(8) 0.0024(6) 0.0043(6) 0.0017(6)
O7 0.0196(6) 0.0164(6) 0.0193(6) 0.0030(5) 0.0035(5) 0.0055(5)
O3 0.0195(6) 0.0249(7) 0.0271(7) 0.0045(6) -0.0002(5) 0.0076(5)
O1 0.0282(7) 0.0266(8) 0.0229(7) -0.0028(6) -0.0010(6) 0.0088(6)
O4 0.0269(7) 0.0230(7) 0.0257(7) -0.0012(6) -0.0035(6) 0.0109(6)
O8 0.0505(10) 0.0434(10) 0.0492(10) 0.0122(8) 0.0065(8) 0.0144(8)
O2 0.0225(7) 0.0255(8) 0.0304(8) 0.0016(6) 0.0005(6) 0.0106(6)
O6 0.0313(8) 0.0239(7) 0.0273(7) 0.0076(6) 0.0098(6) 0.0140(6)
O5 0.0298(7) 0.0224(7) 0.0263(7) -0.0008(6) 0.0041(6) 0.0084(6)

loop_
_atom_type_symbol
_atom_type_description
_atom_type_scat_dispersion_real
_atom_type_scat_dispersion_imag
_atom_type_scat_source
C C 0.0033 0.0016 'International Tables Vol C Tables 4.2.6.8 and 6.1.1.4'
H H 0.0000 0.0000 'International Tables Vol C Tables 4.2.6.8 and 6.1.1.4'
N N 0.0061 0.0033 'International Tables Vol C Tables 4.2.6.8 and 6.1.1.4'
O O 0.0106 0.0060 'International Tables Vol C Tables 4.2.6.8 and 6.1.1.4'

loop_
_geom_angle_atom_site_label_1
_geom_angle_atom_site_label_2
_geom_angle_atom_site_label_3
_geom_angle
_geom_angle_site_symmetry_1
_geom_angle_site_symmetry_3
C1 C6 C5 117.72(15) . .
C1 C6 C7 119.79(15) . .
C5 C6 C7 122.49(15) . .
C8 C9 O7 119.82(15) . .
C8 C9 C10 128.55(16) . .
O7 C9 C10 111.63(14) . .
C15 C10 C11 117.96(16) . .
C15 C10 C9 120.54(15) . .
C11 C10 C9 121.50(15) . .
C1 C2 C3 117.80(16) . .
C1 C2 H2 121.1 . .
C3 C2 H2 121.1 . .
O3 C7 C6 122.63(16) . .
O3 C7 C8 120.30(15) . .
C6 C7 C8 117.06(15) . .
C12 C11 C10 121.75(16) . .
C12 C11 H11 119.1 . .
C10 C11 H11 119.1 . .
C5 C4 C3 119.64(16) . .
C5 C4 H4 120.2 . .
C3 C4 H4 120.2 . .
O7 C1 C2 117.13(15) . .
O7 C1 C6 120.17(15) . .
C2 C1 C6 122.70(16) . .
N5 C32 C31 120.12(16) . .
N5 C32 C33 120.75(16) . 2_665
C31 C32 C33 119.11(17) . 2_665
O4 C8 C9 120.88(16) . .
O4 C8 C7 118.08(15) . .
C9 C8 C7 120.96(15) . .
N12 C22 C23 119.66(16) . .
N12 C22 C27 121.27(16) . .
C23 C22 C27 119.07(16) . .
O5 C12 C11 122.65(16) . .
O5 C12 C13 117.47(16) . .
C11 C12 C13 119.87(16) . .
N5 C33 C28 119.59(16) . 2_665
N5 C33 C32 121.24(16) . 2_665
C28 C33 C32 119.17(17) 2_665 2_665
N12 C21 C20 119.72(17) . .
N12 C21 C16 121.65(16) . .
C20 C21 C16 118.63(17) . .
C15 C14 C13 121.22(16) . .
C15 C14 H14 119.4 . .
C13 C14 H14 119.4 . .
N11 C16 C17 119.58(17) . .
N11 C16 C21 121.14(16) . .
C17 C16 C21 119.28(17) . .
N11 C27 C26 119.59(16) . .
N11 C27 C22 121.72(16) . .
C26 C27 C22 118.69(16) . .
C18 C17 C16 120.08(18) . .
C18 C17 H17 120.0 . .
C16 C17 H17 120.0 . .
O1 C3 C2 122.48(16) . .
O1 C3 C4 116.10(16) . .
C2 C3 C4 121.42(16) . .
C25 C26 C27 120.44(18) . .
C25 C26 H26 119.8 . .
C27 C26 H26 119.8 . .
C30 C31 C32 120.07(18) . .
C30 C31 H31 120.0 . .
C32 C31 H31 120.0 . .
O2 C5 C4 119.97(16) . .
O2 C5 C6 119.31(15) . .
C4 C5 C6 120.71(15) . .
C29 C28 C33 119.92(18) . 2_665
C29 C28 H28 120.0 . .
C33 C28 H28 120.0 2_665 .
O6 C13 C14 123.23(16) . .
O6 C13 C12 117.90(16) . .
C14 C13 C12 118.87(16) . .
C24 C23 C22 120.14(18) . .
C24 C23 H23 119.9 . .
C22 C23 H23 119.9 . .
C19 C20 C21 120.33(19) . .
C19 C20 H20 119.8 . .
C21 C20 H20 119.8 . .
C20 C19 C18 120.71(18) . .
C20 C19 H19 119.6 . .
C18 C19 H19 119.6 . .
C14 C15 C10 120.32(17) . .
C14 C15 H15 119.8 . .
C10 C15 H15 119.8 . .
C23 C24 C25 120.61(18) . .
C23 C24 H24 119.7 . .
C25 C24 H24 119.7 . .
C26 C25 C24 121.05(18) . .
C26 C25 H25 119.5 . .
C24 C25 H25 119.5 . .
C17 C18 C19 120.97(18) . .
C17 C18 H18 119.5 . .
C19 C18 H18 119.5 . .
C28 C29 C30 121.32(18) . .
C28 C29 H29 119.3 . .
C30 C29 H29 119.3 . .
C31 C30 C29 120.39(18) . .
C31 C30 H30 119.8 . .
C29 C30 H30 119.8 . .
C33 N5 C32 118.01(15) . .
C27 N11 C16 117.03(15) . .
C21 N12 C22 117.16(15) . .
C1 O7 C9 121.95(13) . .
C3 O1 H1O 109.5(14) . .
C8 O4 H4O 111.9(17) . .
C5 O2 H2O 104.0(16) . .
C13 O6 H6O 106.4(18) . .
C12 O5 H5O 111.0(16) . .

loop_
_geom_bond_atom_site_label_1
_geom_bond_atom_site_label_2
_geom_bond_distance
_geom_bond_site_symmetry_2
C6 C1 1.391(2) .
C6 C5 1.416(2) .
C6 C7 1.425(2) .
C9 C8 1.362(2) .
C9 O7 1.373(2) .
C9 C10 1.464(2) .
C10 C15 1.396(2) .
C10 C11 1.398(2) .
C2 C1 1.379(2) .
C2 C3 1.389(2) .
C2 H2 0.9300 .
C7 O3 1.263(2) .
C7 C8 1.433(2) .
C11 C12 1.372(2) .
C11 H11 0.9300 .
C4 C5 1.365(2) .
C4 C3 1.397(2) .
C4 H4 0.9300 .
C1 O7 1.361(2) .
C32 N5 1.345(2) .
C32 C31 1.420(3) .
C32 C33 1.425(2) 2_665
C8 O4 1.354(2) .
C22 N12 1.342(2) .
C22 C23 1.422(3) .
C22 C27 1.429(2) .
C12 O5 1.367(2) .
C12 C13 1.398(2) .
C33 N5 1.342(2) .
C33 C28 1.416(3) 2_665
C33 C32 1.425(2) 2_665
C21 N12 1.340(2) .
C21 C20 1.424(3) .
C21 C16 1.429(2) .
C14 C15 1.382(2) .
C14 C13 1.384(2) .
C14 H14 0.9300 .
C16 N11 1.348(2) .
C16 C17 1.420(3) .
C27 N11 1.340(2) .
C27 C26 1.420(2) .
C17 C18 1.352(3) .
C17 H17 0.9300 .
C3 O1 1.346(2) .
C26 C25 1.348(3) .
C26 H26 0.9300 .
C31 C30 1.357(3) .
C31 H31 0.9300 .
C5 O2 1.355(2) .
C28 C29 1.351(3) .
C28 C33 1.416(3) 2_665
C28 H28 0.9300 .
C13 O6 1.358(2) .
C23 C24 1.355(3) .
C23 H23 0.9300 .
C20 C19 1.354(3) .
C20 H20 0.9300 .
C19 C18 1.419(3) .
C19 H19 0.9300 .
C15 H15 0.9300 .
C24 C25 1.416(3) .
C24 H24 0.9300 .
C25 H25 0.9300 .
C18 H18 0.9300 .
C29 C30 1.418(3) .
C29 H29 0.9300 .
C30 H30 0.9300 .
O1 H1O 0.94(3) .
O4 H4O 0.85(3) .
O2 H2O 0.86(2) .
O6 H6O 0.89(3) .
O5 H5O 0.95(3) .

loop_
_geom_hbond_atom_site_label_D
_geom_hbond_atom_site_label_H
_geom_hbond_atom_site_label_A
_geom_hbond_distance_DH
_geom_hbond_distance_HA
_geom_hbond_distance_DA
_geom_hbond_angle_DHA
_geom_hbond_site_symmetry_A
C11 H11 O4 0.93 2.14 2.810(2) 128.2 .
C28 H28 O3 0.93 2.29 3.134(2) 150.8 1_454
O1 H1O N5 0.94(3) 1.81(3) 2.7363(19) 170(2) .
O5 H5O N12 0.95(3) 1.92(3) 2.861(2) 172(2) 1_566
O4 H4O N11 0.85(3) 2.06(3) 2.850(2) 154(2) 2_866
O2 H2O O3 0.86(2) 1.78(2) 2.5940(18) 155(2) .
O6 H6O O8 0.89(3) 1.83(3) 2.715(2) 174(3) .
